data_7104591
loop_
_publ_author_name
'Hooper, Thomas N'
'Green, Michael'
'McGrady, John E'
'Patel, Jaynika R'
'Russell, Christopher A'

_publ_section_title
;
 Synthesis and structural characterisation of stable cationic gold(I)
 alkene complexes.
;
_journal_issue 26
_journal_name_full 'Chemical communications (Cambridge, England)'
_journal_page_first 3877
_journal_page_last 3879
_journal_paper_doi 10.1039/b908109g
_journal_volume 34
_journal_year 2009
_chemical_formula_moiety 'C16 H35 Au P, F6 Sb'
_chemical_formula_sum 'C16 H35 Au F6 P Sb'
_chemical_formula_weight 691.13
_space_group_IT_number 9
_symmetry_cell_setting monoclinic
_symmetry_space_group_name_Hall 'C -2yc'
_symmetry_space_group_name_H-M 'C 1 c 1'
_atom_sites_solution_hydrogens geom
_atom_sites_solution_primary direct
_atom_sites_solution_secondary difmap
_audit_creation_method SHELXL-97
_cell_angle_alpha 90.00
_cell_angle_beta 110.666(4)
_cell_angle_gamma 90.00
_cell_formula_units_Z 4
_cell_length_a 13.5097(9)
_cell_length_b 10.7868(7)
_cell_length_c 16.7912(11)
_cell_measurement_reflns_used 6942
_cell_measurement_temperature 100(2)
_cell_measurement_theta_max 30.730
_cell_measurement_theta_min 2.482
_cell_volume 2289.5(3)
_computing_cell_refinement 'Apex II (Bruker-AXS, 2007)'
_computing_data_collection 'Apex II (Bruker-AXS, 2007)'
_computing_data_reduction
;
SAINT v7.34A (Bruker-AXS, 2007) & XPREP v2005/4 (Bruker-AXS, 2005)
;
_computing_structure_refinement 'SHELXL-97 (Sheldrick, 1997)'
_computing_structure_solution 'SHELXS-97 (Sheldrick, 1990)'
_diffrn_ambient_temperature 100(2)
_diffrn_detector 'CCD plate'
_diffrn_detector_area_resol_mean 8.366
_diffrn_detector_type 'Bruker-AXS SMART APEX'
_diffrn_measured_fraction_theta_full 0.796
_diffrn_measured_fraction_theta_max 0.796
_diffrn_measurement_details 'frames, 0.3\% width'
_diffrn_measurement_device 'four-circle diffractometer'
_diffrn_measurement_device_type 'Bruker-AXS Kappa'
_diffrn_measurement_method '\w & \f scans'
_diffrn_measurement_specimen_support
;
glass fibre
;
_diffrn_radiation_collimation '0.5 mm double pinhole'
_diffrn_radiation_monochromator graphite
_diffrn_radiation_probe x-ray
_diffrn_radiation_type 'Mo K\a'
_diffrn_radiation_wavelength 0.71074
_diffrn_reflns_av_R_equivalents 0.0537
_diffrn_reflns_av_sigmaI/netI 0.0826
_diffrn_reflns_limit_h_max 18
_diffrn_reflns_limit_h_min -21
_diffrn_reflns_limit_k_max 15
_diffrn_reflns_limit_k_min -15
_diffrn_reflns_limit_l_max 24
_diffrn_reflns_limit_l_min -24
_diffrn_reflns_number 16090
_diffrn_reflns_theta_full 34.74
_diffrn_reflns_theta_max 34.74
_diffrn_reflns_theta_min 4.80
_diffrn_source 'sealed X-ray tube'
_diffrn_source_current 40
_diffrn_source_power 2
_diffrn_source_size '0.4 x 8 mm fine focus'
_diffrn_source_target Mo
_diffrn_source_type 'Bruker-AXS KFF Mo 2K 90\% Ceramic'
_diffrn_source_voltage 50
_exptl_absorpt_coefficient_mu 7.695
_exptl_absorpt_correction_T_max 0.857
_exptl_absorpt_correction_T_min 0.310
_exptl_absorpt_correction_type multi-scan
_exptl_absorpt_process_details SADABS-2007/4
_exptl_crystal_colour colourless
_exptl_crystal_density_diffrn 2.005
_exptl_crystal_density_method 'not measured'
_exptl_crystal_description shard
_exptl_crystal_F_000 1320
_exptl_crystal_size_max 0.20
_exptl_crystal_size_mid 0.10
_exptl_crystal_size_min 0.02
_refine_diff_density_max 5.257
_refine_diff_density_min -3.787
_refine_diff_density_rms 0.282
_refine_ls_abs_structure_details 'Flack H D (1983), Acta Cryst. A39, 876-881'
_refine_ls_abs_structure_Flack 0.029(7)
_refine_ls_extinction_method none
_refine_ls_goodness_of_fit_ref 0.974
_refine_ls_hydrogen_treatment mixed
_refine_ls_matrix_type full
_refine_ls_number_parameters 243
_refine_ls_number_reflns 6777
_refine_ls_number_restraints 4
_refine_ls_restrained_S_all 0.974
_refine_ls_R_factor_all 0.0543
_refine_ls_R_factor_gt 0.0479
_refine_ls_shift/su_max 0.001
_refine_ls_shift/su_mean 0.000
_refine_ls_structure_factor_coef Fsqd
_refine_ls_weighting_details 'calc w=1/[\s^2^(Fo^2^)+(0.0577P)^2^+0.0000P] where P=(Fo^2^+2Fc^2^)/3'
_refine_ls_weighting_scheme calc
_refine_ls_wR_factor_gt 0.1085
_refine_ls_wR_factor_ref 0.1103
_reflns_number_gt 5923
_reflns_number_total 6777
_reflns_threshold_expression >2sigma(I)
_cod_data_source_file b908109g.txt
_cod_data_source_block 5
_cod_depositor_comments
;
The following automatic conversions were performed:
'_symmetry_cell_setting' value 'Monoclinic' changed to 'monoclinic'
according to '/home/saulius/struct/CIF-dictionaries/cif_core.dic'
dictionary named 'cif_core.dic' version 2.4.1 from
2010-06-29.

'_diffrn_radiation_probe' value 'X-ray' changed to 'x-ray'
according to '/home/saulius/struct/CIF-dictionaries/cif_core.dic'
dictionary named 'cif_core.dic' version 2.4.1 from 2010-06-29.

Automatic conversion script
Id: cif_fix_enum 1527 2010-12-29 10:47:43Z saulius 
;
_cod_original_sg_symbol_H-M 'C c'
_cod_database_code 7104591

loop_
_symmetry_equiv_pos_as_xyz
'x, y, z'
'x, -y, z+1/2'
'x+1/2, y+1/2, z'
'x+1/2, -y+1/2, z+1/2'

loop_
_atom_site_label
_atom_site_type_symbol
_atom_site_fract_x
_atom_site_fract_y
_atom_site_fract_z
_atom_site_U_iso_or_equiv
_atom_site_adp_type
_atom_site_occupancy
_atom_site_symmetry_multiplicity
_atom_site_calc_flag
_atom_site_refinement_flags
_atom_site_disorder_assembly
_atom_site_disorder_group
Au1 Au 0.94241(3) 0.65405(2) 0.67727(2) 0.02009(8) Uani 1 1 d . . .
C1 C 0.9807(9) 0.8420(8) 0.6420(7) 0.0293(19) Uani 1 1 d D . .
H1B H 0.995(9) 0.887(11) 0.696(4) 0.035 Uiso 1 1 d D . .
H1A H 1.038(7) 0.814(11) 0.623(7) 0.035 Uiso 1 1 d D . .
C2 C 0.8789(8) 0.8289(7) 0.5908(6) 0.0232(17) Uani 1 1 d . . .
C3 C 0.7891(8) 0.8809(10) 0.6151(7) 0.032(2) Uani 1 1 d . . .
H3A H 0.7622 0.9569 0.5827 0.047 Uiso 1 1 calc R . .
H3B H 0.8151 0.8998 0.6762 0.047 Uiso 1 1 calc R . .
H3C H 0.7320 0.8197 0.6023 0.047 Uiso 1 1 calc R . .
C4 C 0.8488(8) 0.7817(9) 0.5011(6) 0.0268(18) Uani 1 1 d . . .
H4A H 0.9069 0.7320 0.4959 0.040 Uiso 1 1 calc R . .
H4B H 0.8347 0.8520 0.4617 0.040 Uiso 1 1 calc R . .
H4C H 0.7851 0.7303 0.4873 0.040 Uiso 1 1 calc R . .
P1 P 0.93482(16) 0.45687(18) 0.72576(13) 0.0169(4) Uani 1 1 d . . .
C5 C 1.0641(7) 0.4225(8) 0.8144(6) 0.0254(17) Uani 1 1 d . . .
C6 C 1.0590(8) 0.3096(9) 0.8699(6) 0.033(2) Uani 1 1 d . . .
H6A H 1.1266 0.3013 0.9173 0.050 Uiso 1 1 calc R . .
H6B H 1.0453 0.2342 0.8352 0.050 Uiso 1 1 calc R . .
H6C H 1.0020 0.3219 0.8925 0.050 Uiso 1 1 calc R . .
C7 C 1.1519(8) 0.4044(10) 0.7780(8) 0.037(2) Uani 1 1 d . . .
H7A H 1.1362 0.3314 0.7408 0.055 Uiso 1 1 calc R . .
H7B H 1.2195 0.3921 0.8247 0.055 Uiso 1 1 calc R . .
H7C H 1.1565 0.4779 0.7452 0.055 Uiso 1 1 calc R . .
C8 C 1.0976(8) 0.5392(10) 0.8725(7) 0.036(2) Uani 1 1 d . . .
H8A H 1.0987 0.6117 0.8376 0.054 Uiso 1 1 calc R . .
H8B H 1.1683 0.5261 0.9150 0.054 Uiso 1 1 calc R . .
H8C H 1.0469 0.5531 0.9013 0.054 Uiso 1 1 calc R . .
C9 C 0.8194(7) 0.4500(7) 0.7641(5) 0.0197(15) Uani 1 1 d . . .
C10 C 0.7810(7) 0.3184(7) 0.7730(6) 0.0231(16) Uani 1 1 d . . .
H10A H 0.7233 0.3229 0.7955 0.035 Uiso 1 1 calc R . .
H10B H 0.8396 0.2702 0.8120 0.035 Uiso 1 1 calc R . .
H10C H 0.7555 0.2781 0.7171 0.035 Uiso 1 1 calc R . .
C11 C 0.8491(8) 0.5143(9) 0.8525(6) 0.0293(19) Uani 1 1 d . . .
H11A H 0.9042 0.4661 0.8951 0.044 Uiso 1 1 calc R . .
H11B H 0.7864 0.5191 0.8689 0.044 Uiso 1 1 calc R . .
H11C H 0.8753 0.5981 0.8492 0.044 Uiso 1 1 calc R . .
C12 C 0.7267(7) 0.5264(8) 0.7036(6) 0.0269(18) Uani 1 1 d . . .
H12A H 0.6666 0.5230 0.7234 0.040 Uiso 1 1 calc R . .
H12B H 0.7056 0.4919 0.6460 0.040 Uiso 1 1 calc R . .
H12C H 0.7489 0.6127 0.7029 0.040 Uiso 1 1 calc R . .
C13 C 0.9142(8) 0.3480(8) 0.6337(5) 0.0249(18) Uani 1 1 d . . .
C14 C 0.9346(10) 0.2082(9) 0.6602(7) 0.035(2) Uani 1 1 d . . .
H14A H 0.9038 0.1556 0.6099 0.053 Uiso 1 1 calc R . .
H14B H 0.9017 0.1886 0.7022 0.053 Uiso 1 1 calc R . .
H14C H 1.0109 0.1931 0.6851 0.053 Uiso 1 1 calc R . .
C15 C 0.9848(9) 0.3864(10) 0.5836(7) 0.034(2) Uani 1 1 d . . .
H15A H 0.9619 0.4673 0.5570 0.052 Uiso 1 1 calc R . .
H15B H 0.9791 0.3245 0.5395 0.052 Uiso 1 1 calc R . .
H15C H 1.0584 0.3918 0.6224 0.052 Uiso 1 1 calc R . .
C16 C 0.7991(9) 0.3590(10) 0.5702(6) 0.034(2) Uani 1 1 d . . .
H16A H 0.7501 0.3321 0.5981 0.051 Uiso 1 1 calc R . .
H16B H 0.7902 0.3064 0.5206 0.051 Uiso 1 1 calc R . .
H16C H 0.7843 0.4454 0.5519 0.051 Uiso 1 1 calc R . .
Sb1 Sb 0.99866(4) 0.06137(5) 0.41103(3) 0.01951(11) Uani 1 1 d . . .
F1 F 0.9028(5) -0.0443(5) 0.3327(4) 0.0349(13) Uani 1 1 d . . .
F2 F 1.0539(5) -0.0738(5) 0.4830(4) 0.0321(13) Uani 1 1 d . . .
F3 F 0.9001(5) 0.0873(6) 0.4650(4) 0.0361(14) Uani 1 1 d . . .
F4 F 0.9398(6) 0.1937(6) 0.3373(4) 0.0438(16) Uani 1 1 d . . .
F5 F 1.0942(6) 0.1670(6) 0.4889(5) 0.0478(18) Uani 1 1 d . . .
F6 F 1.0940(5) 0.0346(7) 0.3548(5) 0.0452(16) Uani 1 1 d . . .

loop_
_atom_site_aniso_label
_atom_site_aniso_U_11
_atom_site_aniso_U_22
_atom_site_aniso_U_33
_atom_site_aniso_U_23
_atom_site_aniso_U_13
_atom_site_aniso_U_12
Au1 0.02533(13) 0.01538(12) 0.02252(12) 0.00346(13) 0.01212(10) 0.00123(14)
C1 0.043(5) 0.019(4) 0.033(5) 0.007(3) 0.022(4) -0.004(3)
C2 0.036(5) 0.012(3) 0.026(4) 0.004(3) 0.016(4) 0.000(3)
C3 0.031(5) 0.032(5) 0.034(5) 0.005(4) 0.015(4) 0.009(4)
C4 0.032(4) 0.026(4) 0.025(4) 0.003(3) 0.013(4) 0.002(3)
P1 0.0196(9) 0.0145(8) 0.0186(9) 0.0008(7) 0.0092(7) 0.0015(7)
C5 0.024(4) 0.021(4) 0.031(4) 0.007(3) 0.010(3) 0.000(3)
C6 0.036(5) 0.025(4) 0.030(5) 0.014(4) 0.000(4) 0.004(4)
C7 0.024(5) 0.036(5) 0.053(6) 0.008(5) 0.018(4) 0.001(4)
C8 0.033(5) 0.032(5) 0.033(5) -0.002(4) 0.001(4) -0.009(4)
C9 0.024(4) 0.014(3) 0.025(4) 0.003(3) 0.014(3) 0.004(3)
C10 0.028(4) 0.014(3) 0.029(4) 0.003(3) 0.013(3) -0.003(3)
C11 0.039(5) 0.021(4) 0.036(5) -0.007(3) 0.022(4) -0.007(3)
C12 0.021(4) 0.022(4) 0.039(5) 0.009(4) 0.012(4) 0.005(3)
C13 0.034(5) 0.025(4) 0.016(4) -0.003(3) 0.009(3) 0.007(3)
C14 0.047(6) 0.024(4) 0.039(6) 0.000(4) 0.021(6) 0.009(5)
C15 0.050(6) 0.031(5) 0.034(5) 0.002(4) 0.029(5) 0.007(4)
C16 0.041(5) 0.036(5) 0.023(4) -0.006(4) 0.008(4) -0.003(4)
Sb1 0.0247(2) 0.0150(2) 0.0222(2) -0.0018(2) 0.0124(2) -0.00019(19)
F1 0.044(3) 0.026(3) 0.029(3) -0.011(2) 0.007(3) 0.004(2)
F2 0.036(3) 0.030(3) 0.031(3) 0.011(2) 0.013(3) 0.007(2)
F3 0.032(3) 0.043(3) 0.039(3) -0.007(3) 0.020(3) 0.004(3)
F4 0.064(4) 0.019(3) 0.050(4) 0.010(3) 0.022(3) 0.005(3)
F5 0.040(4) 0.037(4) 0.057(4) -0.017(3) 0.005(3) -0.008(3)
F6 0.046(4) 0.047(4) 0.059(4) 0.007(3) 0.039(3) 0.006(3)

loop_
_atom_type_symbol
_atom_type_description
_atom_type_scat_dispersion_real
_atom_type_scat_dispersion_imag
_atom_type_scat_source
C C 0.0033 0.0016 'International Tables Vol C Tables 4.2.6.8 and 6.1.1.4'
H H 0.0000 0.0000 'International Tables Vol C Tables 4.2.6.8 and 6.1.1.4'
F F 0.0171 0.0103 'International Tables Vol C Tables 4.2.6.8 and 6.1.1.4'
P P 0.1023 0.0942 'International Tables Vol C Tables 4.2.6.8 and 6.1.1.4'
Sb Sb -0.5866 1.5461 'International Tables Vol C Tables 4.2.6.8 and 6.1.1.4'
Au Au -2.0133 8.8022 'International Tables Vol C Tables 4.2.6.8 and 6.1.1.4'

loop_
_geom_angle_atom_site_label_1
_geom_angle_atom_site_label_2
_geom_angle_atom_site_label_3
_geom_angle
_geom_angle_site_symmetry_1
_geom_angle_site_symmetry_3
_geom_angle_publ_flag
C1 Au1 P1 169.8(3) . . ?
C1 Au1 C2 34.1(4) . . ?
P1 Au1 C2 155.7(2) . . ?
C2 C1 Au1 78.1(5) . . ?
C2 C1 H1B 118(7) . . ?
Au1 C1 H1B 101(8) . . ?
C2 C1 H1A 120(7) . . ?
Au1 C1 H1A 95(8) . . ?
H1B C1 H1A 122(10) . . ?
C1 C2 C4 121.9(9) . . ?
C1 C2 C3 121.5(9) . . ?
C4 C2 C3 115.9(8) . . ?
C1 C2 Au1 67.8(5) . . ?
C4 C2 Au1 104.9(5) . . ?
C3 C2 Au1 106.4(6) . . ?
C2 C3 H3A 109.5 . . ?
C2 C3 H3B 109.5 . . ?
H3A C3 H3B 109.5 . . ?
C2 C3 H3C 109.5 . . ?
H3A C3 H3C 109.5 . . ?
H3B C3 H3C 109.5 . . ?
C2 C4 H4A 109.5 . . ?
C2 C4 H4B 109.5 . . ?
H4A C4 H4B 109.5 . . ?
C2 C4 H4C 109.5 . . ?
H4A C4 H4C 109.5 . . ?
H4B C4 H4C 109.5 . . ?
C13 P1 C9 110.8(4) . . ?
C13 P1 C5 110.7(4) . . ?
C9 P1 C5 111.6(4) . . ?
C13 P1 Au1 107.4(3) . . ?
C9 P1 Au1 107.7(2) . . ?
C5 P1 Au1 108.5(3) . . ?
C7 C5 C6 110.2(8) . . ?
C7 C5 C8 105.0(8) . . ?
C6 C5 C8 108.9(8) . . ?
C7 C5 P1 110.0(7) . . ?
C6 C5 P1 113.8(6) . . ?
C8 C5 P1 108.6(6) . . ?
C5 C6 H6A 109.5 . . ?
C5 C6 H6B 109.5 . . ?
H6A C6 H6B 109.5 . . ?
C5 C6 H6C 109.5 . . ?
H6A C6 H6C 109.5 . . ?
H6B C6 H6C 109.5 . . ?
C5 C7 H7A 109.5 . . ?
C5 C7 H7B 109.5 . . ?
H7A C7 H7B 109.5 . . ?
C5 C7 H7C 109.5 . . ?
H7A C7 H7C 109.5 . . ?
H7B C7 H7C 109.5 . . ?
C5 C8 H8A 109.5 . . ?
C5 C8 H8B 109.5 . . ?
H8A C8 H8B 109.5 . . ?
C5 C8 H8C 109.5 . . ?
H8A C8 H8C 109.5 . . ?
H8B C8 H8C 109.5 . . ?
C10 C9 C12 109.5(7) . . ?
C10 C9 C11 107.5(7) . . ?
C12 C9 C11 105.4(7) . . ?
C10 C9 P1 114.7(6) . . ?
C12 C9 P1 109.3(6) . . ?
C11 C9 P1 110.0(6) . . ?
C9 C10 H10A 109.5 . . ?
C9 C10 H10B 109.5 . . ?
H10A C10 H10B 109.5 . . ?
C9 C10 H10C 109.5 . . ?
H10A C10 H10C 109.5 . . ?
H10B C10 H10C 109.5 . . ?
C9 C11 H11A 109.5 . . ?
C9 C11 H11B 109.5 . . ?
H11A C11 H11B 109.5 . . ?
C9 C11 H11C 109.5 . . ?
H11A C11 H11C 109.5 . . ?
H11B C11 H11C 109.5 . . ?
C9 C12 H12A 109.5 . . ?
C9 C12 H12B 109.5 . . ?
H12A C12 H12B 109.5 . . ?
C9 C12 H12C 109.5 . . ?
H12A C12 H12C 109.5 . . ?
H12B C12 H12C 109.5 . . ?
C15 C13 C16 105.7(8) . . ?
C15 C13 C14 109.5(8) . . ?
C16 C13 C14 107.5(8) . . ?
C15 C13 P1 110.0(7) . . ?
C16 C13 P1 109.8(6) . . ?
C14 C13 P1 113.9(6) . . ?
C13 C14 H14A 109.5 . . ?
C13 C14 H14B 109.5 . . ?
H14A C14 H14B 109.5 . . ?
C13 C14 H14C 109.5 . . ?
H14A C14 H14C 109.5 . . ?
H14B C14 H14C 109.5 . . ?
C13 C15 H15A 109.5 . . ?
C13 C15 H15B 109.5 . . ?
H15A C15 H15B 109.5 . . ?
C13 C15 H15C 109.5 . . ?
H15A C15 H15C 109.5 . . ?
H15B C15 H15C 109.5 . . ?
C13 C16 H16A 109.5 . . ?
C13 C16 H16B 109.5 . . ?
H16A C16 H16B 109.5 . . ?
C13 C16 H16C 109.5 . . ?
H16A C16 H16C 109.5 . . ?
H16B C16 H16C 109.5 . . ?
F5 Sb1 F6 91.1(4) . . ?
F5 Sb1 F1 179.9(4) . . ?
F6 Sb1 F1 88.9(3) . . ?
F5 Sb1 F4 91.5(3) . . ?
F6 Sb1 F4 89.6(3) . . ?
F1 Sb1 F4 88.4(3) . . ?
F5 Sb1 F2 90.2(3) . . ?
F6 Sb1 F2 90.9(3) . . ?
F1 Sb1 F2 89.9(3) . . ?
F4 Sb1 F2 178.3(3) . . ?
F5 Sb1 F3 90.2(3) . . ?
F6 Sb1 F3 178.6(3) . . ?
F1 Sb1 F3 89.8(3) . . ?
F4 Sb1 F3 89.8(3) . . ?
F2 Sb1 F3 89.7(3) . . ?

loop_
_geom_bond_atom_site_label_1
_geom_bond_atom_site_label_2
_geom_bond_distance
_geom_bond_site_symmetry_2
_geom_bond_publ_flag
Au1 C1 2.224(9) . ?
Au1 P1 2.293(2) . ?
Au1 C2 2.350(8) . ?
C1 C2 1.349(14) . ?
C1 H1B 0.99(2) . ?
C1 H1A 0.98(2) . ?
C2 C4 1.502(13) . ?
C2 C3 1.518(14) . ?
C3 H3A 0.9800 . ?
C3 H3B 0.9800 . ?
C3 H3C 0.9800 . ?
C4 H4A 0.9800 . ?
C4 H4B 0.9800 . ?
C4 H4C 0.9800 . ?
P1 C13 1.882(9) . ?
P1 C9 1.887(9) . ?
P1 C5 1.889(9) . ?
C5 C7 1.527(14) . ?
C5 C6 1.550(13) . ?
C5 C8 1.558(14) . ?
C6 H6A 0.9800 . ?
C6 H6B 0.9800 . ?
C6 H6C 0.9800 . ?
C7 H7A 0.9800 . ?
C7 H7B 0.9800 . ?
C7 H7C 0.9800 . ?
C8 H8A 0.9800 . ?
C8 H8B 0.9800 . ?
C8 H8C 0.9800 . ?
C9 C10 1.537(11) . ?
C9 C12 1.544(11) . ?
C9 C11 1.557(12) . ?
C10 H10A 0.9800 . ?
C10 H10B 0.9800 . ?
C10 H10C 0.9800 . ?
C11 H11A 0.9800 . ?
C11 H11B 0.9800 . ?
C11 H11C 0.9800 . ?
C12 H12A 0.9800 . ?
C12 H12B 0.9800 . ?
C12 H12C 0.9800 . ?
C13 C15 1.533(15) . ?
C13 C16 1.548(14) . ?
C13 C14 1.570(13) . ?
C14 H14A 0.9800 . ?
C14 H14B 0.9800 . ?
C14 H14C 0.9800 . ?
C15 H15A 0.9800 . ?
C15 H15B 0.9800 . ?
C15 H15C 0.9800 . ?
C16 H16A 0.9800 . ?
C16 H16B 0.9800 . ?
C16 H16C 0.9800 . ?
Sb1 F5 1.867(6) . ?
Sb1 F6 1.868(7) . ?
Sb1 F1 1.872(5) . ?
Sb1 F4 1.873(6) . ?
Sb1 F2 1.873(5) . ?
Sb1 F3 1.877(6) . ?

loop_
_geom_torsion_atom_site_label_1
_geom_torsion_atom_site_label_2
_geom_torsion_atom_site_label_3
_geom_torsion_atom_site_label_4
_geom_torsion
_geom_torsion_site_symmetry_1
_geom_torsion_site_symmetry_2
_geom_torsion_site_symmetry_3
_geom_torsion_site_symmetry_4
_geom_torsion_publ_flag
P1 Au1 C1 C2 167.2(13) . . . . ?
Au1 C1 C2 C4 -94.2(7) . . . . ?
Au1 C1 C2 C3 96.2(8) . . . . ?
P1 Au1 C2 C1 -174.5(6) . . . . ?
C1 Au1 C2 C4 118.8(9) . . . . ?
P1 Au1 C2 C4 -55.7(10) . . . . ?
C1 Au1 C2 C3 -117.9(9) . . . . ?
P1 Au1 C2 C3 67.6(9) . . . . ?
C1 Au1 P1 C13 -102.3(16) . . . . ?
C2 Au1 P1 C13 60.1(7) . . . . ?
C1 Au1 P1 C9 138.2(16) . . . . ?
C2 Au1 P1 C9 -59.3(6) . . . . ?
C1 Au1 P1 C5 17.3(16) . . . . ?
C2 Au1 P1 C5 179.7(7) . . . . ?
C13 P1 C5 C7 45.2(8) . . . . ?
C9 P1 C5 C7 169.2(6) . . . . ?
Au1 P1 C5 C7 -72.4(7) . . . . ?
C13 P1 C5 C6 -79.0(9) . . . . ?
C9 P1 C5 C6 45.0(9) . . . . ?
Au1 P1 C5 C6 163.5(7) . . . . ?
C13 P1 C5 C8 159.6(7) . . . . ?
C9 P1 C5 C8 -76.5(7) . . . . ?
Au1 P1 C5 C8 42.0(7) . . . . ?
C13 P1 C9 C10 44.9(7) . . . . ?
C5 P1 C9 C10 -79.0(7) . . . . ?
Au1 P1 C9 C10 162.0(5) . . . . ?
C13 P1 C9 C12 -78.5(6) . . . . ?
C5 P1 C9 C12 157.7(6) . . . . ?
Au1 P1 C9 C12 38.7(6) . . . . ?
C13 P1 C9 C11 166.2(6) . . . . ?
C5 P1 C9 C11 42.3(7) . . . . ?
Au1 P1 C9 C11 -76.6(6) . . . . ?
C9 P1 C13 C15 159.8(6) . . . . ?
C5 P1 C13 C15 -75.8(7) . . . . ?
Au1 P1 C13 C15 42.5(7) . . . . ?
C9 P1 C13 C16 43.9(8) . . . . ?
C5 P1 C13 C16 168.3(7) . . . . ?
Au1 P1 C13 C16 -73.4(7) . . . . ?
C9 P1 C13 C14 -76.7(9) . . . . ?
C5 P1 C13 C14 47.6(9) . . . . ?
Au1 P1 C13 C14 165.9(7) . . . . ?
